data_1552000
loop_
_publ_author_name
'Jaya Prakash Das'
'Helena Chechik'
'Ilan Marek'

_publ_section_title
;
 A unique approach to aldol products for the creation of all-carbon
 quaternary stereocentres
;
_journal_name_full 'Nature Chemistry'
_journal_page_first 128
_journal_page_last 132
_journal_paper_doi 10.1038/nchem.131
_journal_volume 1
_journal_year 2009
_chemical_formula_sum 'C29 H39 N O4'
_chemical_formula_weight 465.61
_space_group_IT_number 19
_space_group_name_Hall 'P 2ac 2ab'
_space_group_name_H-M_alt 'P 21 21 21'
_symmetry_cell_setting orthorhombic
_symmetry_space_group_name_H-M 'P 21 21 21'
_atom_sites_solution_hydrogens geom
_atom_sites_solution_primary direct
_atom_sites_solution_secondary difmap
_cell_angle_alpha 90.00
_cell_angle_beta 90.00
_cell_angle_gamma 90.00
_cell_formula_units_Z 4
_cell_length_a 10.136(2)
_cell_length_b 11.062(2)
_cell_length_c 24.411(5)
_cell_measurement_reflns_used 15392
_cell_measurement_temperature 293(2)
_cell_measurement_theta_max 25.06
_cell_measurement_theta_min 2.48
_cell_volume 2737.1(9)
_computing_cell_refinement 'DENZO HKL2000 (Otwinowski & Minor 1997)'
_computing_data_collection 'Collect (Nonius, 2006)'
_computing_data_reduction 'DENZO HKL2000 (Otwinowski & Minor 1997)'
_computing_molecular_graphics 'TEXSAN  (MSC, 1999)'
_computing_structure_refinement 'SHELXL-97 (Sheldrick, 1997)'
_computing_structure_solution 'SHELXS-97 (Sheldrick, 1997)'
_diffrn_ambient_temperature 293(2)
_diffrn_measured_fraction_theta_full 0.985
_diffrn_measured_fraction_theta_max 0.985
_diffrn_measurement_device_type 'Nonius KappaCCD'
_diffrn_measurement_method 'phi- and omega-scans'
_diffrn_radiation_monochromator graphite
_diffrn_radiation_source 'fine-focus sealed tube'
_diffrn_radiation_type MoK\a
_diffrn_radiation_wavelength 0.71073
_diffrn_reflns_av_R_equivalents 0.0883
_diffrn_reflns_av_sigmaI/netI 0.0685
_diffrn_reflns_limit_h_max 10
_diffrn_reflns_limit_h_min -11
_diffrn_reflns_limit_k_max 10
_diffrn_reflns_limit_k_min -13
_diffrn_reflns_limit_l_max 28
_diffrn_reflns_limit_l_min -24
_diffrn_reflns_number 15352
_diffrn_reflns_theta_full 25.06
_diffrn_reflns_theta_max 25.06
_diffrn_reflns_theta_min 2.48
_diffrn_standards_number 0
_exptl_absorpt_coefficient_mu 0.074
_exptl_absorpt_correction_type none
_exptl_crystal_colour colorless
_exptl_crystal_density_diffrn 1.130
_exptl_crystal_density_method 'not measured'
_exptl_crystal_description prism
_exptl_crystal_F_000 1008
_exptl_crystal_size_max 0.40
_exptl_crystal_size_mid 0.09
_exptl_crystal_size_min 0.09
_refine_diff_density_max 0.137
_refine_diff_density_min -0.162
_refine_diff_density_rms 0.030
_refine_ls_extinction_method none
_refine_ls_goodness_of_fit_ref 0.981
_refine_ls_hydrogen_treatment constr
_refine_ls_matrix_type full
_refine_ls_number_parameters 307
_refine_ls_number_reflns 2714
_refine_ls_number_restraints 0
_refine_ls_restrained_S_all 0.981
_refine_ls_R_factor_all 0.1120
_refine_ls_R_factor_gt 0.0502
_refine_ls_shift/su_max 0.000
_refine_ls_shift/su_mean 0.000
_refine_ls_structure_factor_coef Fsqd
_refine_ls_weighting_details 'calc w=1/[\s^2^(Fo^2^)+(0.0629P)^2^+0.0000P] where P=(Fo^2^+2Fc^2^)/3'
_refine_ls_weighting_scheme calc
_refine_ls_wR_factor_gt 0.1085
_refine_ls_wR_factor_ref 0.1205
_reflns_number_gt 1570
_reflns_number_total 2714
_reflns_threshold_expression >2sigma(I)
_cod_data_source_file nchem.131-s3.cif
_cod_data_source_block marek35
_cod_database_code 1552000

loop_
_symmetry_equiv_pos_as_xyz
'x, y, z'
'-x+1/2, -y, z+1/2'
'x+1/2, -y+1/2, -z'
'-x, y+1/2, -z+1/2'

loop_
_atom_site_label
_atom_site_type_symbol
_atom_site_fract_x
_atom_site_fract_y
_atom_site_fract_z
_atom_site_U_iso_or_equiv
_atom_site_adp_type
_atom_site_occupancy
_atom_site_symmetry_multiplicity
_atom_site_calc_flag
_atom_site_refinement_flags
_atom_site_disorder_assembly
_atom_site_disorder_group
N1 N 0.5763(2) 0.2409(2) 0.16350(12) 0.0499(7) Uani 1 1 d . . .
O1 O 0.5478(2) 0.2330(2) 0.25611(11) 0.0721(7) Uani 1 1 d . . .
O2 O 0.5636(3) 0.4115(2) 0.21894(10) 0.0684(7) Uani 1 1 d . . .
O3 O 1.1171(3) 0.6390(3) 0.16373(15) 0.0993(10) Uani 1 1 d . . .
O4 O 0.4036(3) -0.0535(3) 0.15963(13) 0.1058(11) Uani 1 1 d . . .
H4 H 0.4564 -0.0962 0.1762 0.159 Uiso 1 1 calc R . .
C1 C 0.5610(3) 0.2907(3) 0.21405(18) 0.0575(9) Uani 1 1 d . . .
C2 C 0.5825(3) 0.4944(3) 0.17337(15) 0.0586(10) Uani 1 1 d . . .
H2 H 0.5301 0.5667 0.1814 0.070 Uiso 1 1 calc R . .
C3 C 0.5238(3) 0.4371(3) 0.12113(15) 0.0552(10) Uani 1 1 d . . .
C4 C 0.5884(3) 0.3145(3) 0.11522(16) 0.0499(9) Uani 1 1 d . . .
C5 C 0.3730(4) 0.4206(3) 0.12901(19) 0.0754(12) Uani 1 1 d . . .
H5A H 0.3579 0.3694 0.1607 0.091 Uiso 1 1 calc R . .
H5B H 0.3337 0.4987 0.1366 0.091 Uiso 1 1 calc R . .
C6 C 0.3038(5) 0.3647(4) 0.0794(2) 0.1027(17) Uani 1 1 d . . .
H6A H 0.2112 0.3571 0.0868 0.154 Uiso 1 1 calc R . .
H6B H 0.3404 0.2862 0.0721 0.154 Uiso 1 1 calc R . .
H6C H 0.3165 0.4157 0.0480 0.154 Uiso 1 1 calc R . .
C7 C 0.5541(4) 0.5195(3) 0.07181(16) 0.0672(10) Uani 1 1 d . . .
H7A H 0.6486 0.5330 0.0704 0.081 Uiso 1 1 calc R . .
H7B H 0.5294 0.4770 0.0386 0.081 Uiso 1 1 calc R . .
C8 C 0.4847(5) 0.6430(3) 0.0720(2) 0.0850(13) Uani 1 1 d . . .
H8A H 0.3916 0.6317 0.0643 0.102 Uiso 1 1 calc R . .
H8B H 0.4923 0.6788 0.1082 0.102 Uiso 1 1 calc R . .
C9 C 0.5434(5) 0.7288(4) 0.0299(2) 0.1032(16) Uani 1 1 d . . .
H9A H 0.5463 0.6887 -0.0054 0.124 Uiso 1 1 calc R . .
H9B H 0.6333 0.7481 0.0403 0.124 Uiso 1 1 calc R . .
C10 C 0.4639(5) 0.8470(4) 0.0245(2) 0.1096(18) Uani 1 1 d . . .
H10A H 0.3772 0.8272 0.0102 0.131 Uiso 1 1 calc R . .
H10B H 0.4518 0.8807 0.0608 0.131 Uiso 1 1 calc R . .
C11 C 0.5204(7) 0.9378(4) -0.0097(2) 0.136(2) Uani 1 1 d . . .
H11A H 0.5312 0.9050 -0.0462 0.163 Uiso 1 1 calc R . .
H11B H 0.6075 0.9575 0.0042 0.163 Uiso 1 1 calc R . .
C12 C 0.4403(6) 1.0528(4) -0.0133(2) 0.129(2) Uani 1 1 d . . .
H12A H 0.4852 1.1099 -0.0363 0.193 Uiso 1 1 calc R . .
H12B H 0.4295 1.0864 0.0227 0.193 Uiso 1 1 calc R . .
H12C H 0.3552 1.0350 -0.0286 0.193 Uiso 1 1 calc R . .
C13 C 0.6511(4) 0.2755(3) 0.07181(17) 0.0651(11) Uani 1 1 d . . .
H13A H 0.6588 0.3247 0.0396 0.078 Uiso 1 1 d R . .
H13B H 0.6918 0.1972 0.0730 0.078 Uiso 1 1 d R . .
C14 C 0.7244(3) 0.5333(3) 0.17137(15) 0.0545(9) Uani 1 1 d . . .
C15 C 0.8277(4) 0.4517(3) 0.17230(17) 0.0662(11) Uani 1 1 d . . .
H15 H 0.8097 0.3694 0.1742 0.079 Uiso 1 1 calc R . .
C16 C 0.9564(4) 0.4900(3) 0.17041(19) 0.0765(12) Uani 1 1 d . . .
H16 H 1.0241 0.4333 0.1717 0.092 Uiso 1 1 calc R . .
C17 C 0.9867(4) 0.6109(3) 0.16669(19) 0.0705(11) Uani 1 1 d . . .
C18 C 0.8860(4) 0.6936(3) 0.1664(2) 0.0785(12) Uani 1 1 d . . .
H18 H 0.9046 0.7758 0.1642 0.094 Uiso 1 1 calc R . .
C19 C 0.7554(4) 0.6538(3) 0.16947(19) 0.0726(12) Uani 1 1 d . . .
H19 H 0.6878 0.7106 0.1702 0.087 Uiso 1 1 calc R . .
C20 C 1.1525(5) 0.7629(4) 0.1578(3) 0.121(2) Uani 1 1 d . . .
H20A H 1.2465 0.7697 0.1545 0.181 Uiso 1 1 calc R . .
H20B H 1.1233 0.8074 0.1893 0.181 Uiso 1 1 calc R . .
H20C H 1.1114 0.7953 0.1255 0.181 Uiso 1 1 calc R . .
C21 C 0.5652(4) 0.1082(3) 0.15842(16) 0.0577(9) Uani 1 1 d . . .
H21 H 0.5764 0.0899 0.1194 0.069 Uiso 1 1 calc R . .
C22 C 0.4247(4) 0.0678(3) 0.17341(19) 0.0806(13) Uani 1 1 d . . .
H22A H 0.4138 0.0793 0.2121 0.097 Uiso 1 1 d R . .
H22B H 0.3617 0.1165 0.1541 0.097 Uiso 1 1 d R . .
C23 C 0.6723(4) 0.0378(3) 0.18832(16) 0.0725(12) Uani 1 1 d . . .
H23A H 0.6499 -0.0466 0.1884 0.087 Uiso 1 1 d R . .
H23B H 0.6728 0.0676 0.2252 0.087 Uiso 1 1 d R . .
C24 C 0.8065(4) 0.0530(3) 0.16436(18) 0.0631(10) Uani 1 1 d . . .
C25 C 0.8368(6) 0.0067(4) 0.1139(2) 0.0923(14) Uani 1 1 d . . .
H25 H 0.7726 -0.0359 0.0948 0.111 Uiso 1 1 calc R . .
C26 C 0.9594(8) 0.0212(7) 0.0907(3) 0.131(2) Uani 1 1 d . . .
H26 H 0.9785 -0.0106 0.0563 0.158 Uiso 1 1 calc R . .
C27 C 1.0524(8) 0.0840(7) 0.1198(4) 0.151(3) Uani 1 1 d . . .
H27 H 1.1358 0.0944 0.1047 0.181 Uiso 1 1 calc R . .
C28 C 1.0276(7) 0.1305(6) 0.1687(4) 0.142(3) Uani 1 1 d . . .
H28 H 1.0923 0.1736 0.1875 0.170 Uiso 1 1 calc R . .
C29 C 0.9046(5) 0.1141(4) 0.1914(2) 0.0983(16) Uani 1 1 d . . .
H29 H 0.8874 0.1452 0.2260 0.118 Uiso 1 1 calc R . .

loop_
_atom_site_aniso_label
_atom_site_aniso_U_11
_atom_site_aniso_U_22
_atom_site_aniso_U_33
_atom_site_aniso_U_23
_atom_site_aniso_U_13
_atom_site_aniso_U_12
N1 0.0533(17) 0.0446(14) 0.0518(19) 0.0047(15) 0.0057(16) -0.0028(12)
O1 0.0817(19) 0.0802(16) 0.0545(17) 0.0101(15) 0.0106(15) -0.0158(14)
O2 0.0887(18) 0.0564(15) 0.0601(17) -0.0048(12) 0.0196(15) -0.0062(13)
O3 0.067(2) 0.091(2) 0.140(3) 0.007(2) -0.007(2) -0.0289(16)
O4 0.141(3) 0.088(2) 0.088(2) 0.0119(17) -0.018(2) -0.0653(19)
C1 0.050(2) 0.064(2) 0.059(3) 0.003(2) 0.008(2) -0.0079(19)
C2 0.068(3) 0.0447(18) 0.063(3) 0.0039(18) 0.015(2) 0.0027(16)
C3 0.054(3) 0.049(2) 0.063(3) 0.0020(18) 0.0045(19) 0.0042(16)
C4 0.047(2) 0.0508(19) 0.052(3) 0.0059(17) 0.0041(19) -0.0060(15)
C5 0.054(3) 0.072(2) 0.100(4) 0.010(2) 0.002(2) 0.004(2)
C6 0.068(3) 0.103(3) 0.137(5) 0.020(3) -0.021(3) -0.009(3)
C7 0.076(3) 0.053(2) 0.073(3) 0.0120(19) -0.005(2) 0.0046(19)
C8 0.093(3) 0.057(2) 0.105(4) 0.014(2) -0.009(3) 0.011(2)
C9 0.152(5) 0.064(3) 0.094(4) 0.020(2) 0.004(3) 0.006(3)
C10 0.151(5) 0.065(3) 0.113(4) 0.020(3) -0.012(4) -0.004(3)
C11 0.202(7) 0.089(4) 0.116(5) 0.023(3) -0.008(5) 0.010(4)
C12 0.155(5) 0.077(3) 0.155(6) 0.012(3) -0.052(4) 0.013(3)
C13 0.083(3) 0.051(2) 0.062(3) 0.0133(19) 0.014(2) -0.0010(19)
C14 0.062(2) 0.047(2) 0.054(2) -0.0027(17) 0.005(2) -0.0033(17)
C15 0.059(2) 0.0432(19) 0.096(3) -0.003(2) 0.000(2) -0.0062(18)
C16 0.065(3) 0.059(2) 0.106(4) -0.002(2) -0.001(3) -0.0044(19)
C17 0.063(3) 0.068(3) 0.080(3) 0.000(2) -0.006(3) -0.012(2)
C18 0.081(3) 0.051(2) 0.103(3) 0.005(2) 0.000(3) -0.015(2)
C19 0.077(3) 0.044(2) 0.097(3) -0.001(2) 0.007(3) -0.0023(19)
C20 0.097(4) 0.097(4) 0.168(6) 0.021(4) -0.012(4) -0.048(3)
C21 0.064(2) 0.0501(19) 0.059(2) 0.0053(17) -0.002(2) -0.0101(17)
C22 0.077(3) 0.079(3) 0.086(3) 0.018(2) -0.014(3) -0.035(2)
C23 0.087(3) 0.056(2) 0.074(3) 0.016(2) 0.002(2) 0.004(2)
C24 0.068(3) 0.058(2) 0.063(3) 0.008(2) 0.003(3) 0.0183(19)
C25 0.106(4) 0.103(3) 0.068(3) -0.005(3) 0.008(3) 0.033(3)
C26 0.152(7) 0.155(6) 0.088(5) 0.015(4) 0.036(5) 0.067(5)
C27 0.109(6) 0.151(6) 0.193(10) 0.043(6) 0.046(7) 0.029(5)
C28 0.085(5) 0.138(5) 0.202(9) -0.007(6) -0.024(6) 0.001(4)
C29 0.077(4) 0.107(4) 0.111(4) -0.014(3) -0.011(3) 0.009(3)

loop_
_atom_type_symbol
_atom_type_description
_atom_type_scat_dispersion_real
_atom_type_scat_dispersion_imag
_atom_type_scat_source
C C 0.0033 0.0016 'International Tables Vol C Tables 4.2.6.8 and 6.1.1.4'
O O 0.0106 0.0060 'International Tables Vol C Tables 4.2.6.8 and 6.1.1.4'
N N 0.0061 0.0033 'International Tables Vol C Tables 4.2.6.8 and 6.1.1.4'
H H 0.0000 0.0000 'International Tables Vol C Tables 4.2.6.8 and 6.1.1.4'

loop_
_geom_angle_atom_site_label_1
_geom_angle_atom_site_label_2
_geom_angle_atom_site_label_3
_geom_angle
_geom_angle_site_symmetry_1
_geom_angle_site_symmetry_3
C1 N1 C4 121.6(3) . .
C1 N1 C21 118.0(3) . .
C4 N1 C21 120.0(3) . .
C1 O2 C2 124.2(3) . .
C17 O3 C20 118.0(4) . .
C22 O4 H4 109.5 . .
O1 C1 O2 116.7(4) . .
O1 C1 N1 124.5(3) . .
O2 C1 N1 118.8(3) . .
O2 C2 C14 109.4(3) . .
O2 C2 C3 108.8(2) . .
C14 C2 C3 117.4(3) . .
O2 C2 H2 106.9 . .
C14 C2 H2 106.9 . .
C3 C2 H2 106.9 . .
C4 C3 C7 111.7(3) . .
C4 C3 C2 106.3(3) . .
C7 C3 C2 109.0(3) . .
C4 C3 C5 109.4(3) . .
C7 C3 C5 111.3(3) . .
C2 C3 C5 109.0(3) . .
C13 C4 N1 121.2(3) . .
C13 C4 C3 125.7(3) . .
N1 C4 C3 113.1(3) . .
C6 C5 C3 113.6(4) . .
C6 C5 H5A 108.8 . .
C3 C5 H5A 108.8 . .
C6 C5 H5B 108.8 . .
C3 C5 H5B 108.8 . .
H5A C5 H5B 107.7 . .
C5 C6 H6A 109.5 . .
C5 C6 H6B 109.5 . .
H6A C6 H6B 109.5 . .
C5 C6 H6C 109.5 . .
H6A C6 H6C 109.5 . .
H6B C6 H6C 109.5 . .
C8 C7 C3 115.6(3) . .
C8 C7 H7A 108.4 . .
C3 C7 H7A 108.4 . .
C8 C7 H7B 108.4 . .
C3 C7 H7B 108.4 . .
H7A C7 H7B 107.4 . .
C9 C8 C7 111.9(4) . .
C9 C8 H8A 109.2 . .
C7 C8 H8A 109.2 . .
C9 C8 H8B 109.2 . .
C7 C8 H8B 109.2 . .
H8A C8 H8B 107.9 . .
C8 C9 C10 112.5(4) . .
C8 C9 H9A 109.1 . .
C10 C9 H9A 109.1 . .
C8 C9 H9B 109.1 . .
C10 C9 H9B 109.1 . .
H9A C9 H9B 107.8 . .
C11 C10 C9 116.0(5) . .
C11 C10 H10A 108.3 . .
C9 C10 H10A 108.3 . .
C11 C10 H10B 108.3 . .
C9 C10 H10B 108.3 . .
H10A C10 H10B 107.4 . .
C10 C11 C12 114.3(6) . .
C10 C11 H11A 108.7 . .
C12 C11 H11A 108.7 . .
C10 C11 H11B 108.7 . .
C12 C11 H11B 108.7 . .
H11A C11 H11B 107.6 . .
C11 C12 H12A 109.5 . .
C11 C12 H12B 109.5 . .
H12A C12 H12B 109.5 . .
C11 C12 H12C 109.5 . .
H12A C12 H12C 109.5 . .
H12B C12 H12C 109.5 . .
C4 C13 H13A 121.1 . .
C4 C13 H13B 118.9 . .
H13A C13 H13B 120.0 . .
C19 C14 C15 117.5(3) . .
C19 C14 C2 120.0(3) . .
C15 C14 C2 122.5(3) . .
C16 C15 C14 121.2(3) . .
C16 C15 H15 119.4 . .
C14 C15 H15 119.4 . .
C15 C16 C17 120.9(4) . .
C15 C16 H16 119.5 . .
C17 C16 H16 119.5 . .
O3 C17 C18 124.8(3) . .
O3 C17 C16 116.3(4) . .
C18 C17 C16 118.9(4) . .
C17 C18 C19 119.6(3) . .
C17 C18 H18 120.2 . .
C19 C18 H18 120.2 . .
C14 C19 C18 121.7(4) . .
C14 C19 H19 119.1 . .
C18 C19 H19 119.1 . .
O3 C20 H20A 109.5 . .
O3 C20 H20B 109.5 . .
H20A C20 H20B 109.5 . .
O3 C20 H20C 109.5 . .
H20A C20 H20C 109.5 . .
H20B C20 H20C 109.5 . .
N1 C21 C23 114.5(3) . .
N1 C21 C22 109.8(3) . .
C23 C21 C22 113.4(3) . .
N1 C21 H21 106.1 . .
C23 C21 H21 106.1 . .
C22 C21 H21 106.1 . .
O4 C22 C21 111.3(4) . .
O4 C22 H22A 110.3 . .
C21 C22 H22A 107.6 . .
O4 C22 H22B 108.5 . .
C21 C22 H22B 109.6 . .
H22A C22 H22B 109.5 . .
C24 C23 C21 113.9(3) . .
C24 C23 H23A 109.1 . .
C21 C23 H23A 109.2 . .
C24 C23 H23B 109.0 . .
C21 C23 H23B 106.1 . .
H23A C23 H23B 109.5 . .
C25 C24 C29 117.0(4) . .
C25 C24 C23 121.0(4) . .
C29 C24 C23 121.9(4) . .
C24 C25 C26 122.0(5) . .
C24 C25 H25 119.0 . .
C26 C25 H25 119.0 . .
C27 C26 C25 117.8(7) . .
C27 C26 H26 121.1 . .
C25 C26 H26 121.1 . .
C28 C27 C26 122.3(8) . .
C28 C27 H27 118.8 . .
C26 C27 H27 118.8 . .
C27 C28 C29 118.8(7) . .
C27 C28 H28 120.6 . .
C29 C28 H28 120.6 . .
C28 C29 C24 121.9(6) . .
C28 C29 H29 119.0 . .
C24 C29 H29 119.0 . .

loop_
_geom_bond_atom_site_label_1
_geom_bond_atom_site_label_2
_geom_bond_distance
_geom_bond_site_symmetry_2
N1 C1 1.360(5) .
N1 C4 1.438(4) .
N1 C21 1.477(4) .
O1 C1 1.216(4) .
O2 C1 1.342(4) .
O2 C2 1.454(4) .
O3 C17 1.360(5) .
O3 C20 1.424(5) .
O4 C22 1.399(4) .
O4 H4 0.8200 .
C2 C14 1.502(5) .
C2 C3 1.543(5) .
C2 H2 0.9800 .
C3 C4 1.513(4) .
C3 C7 1.541(5) .
C3 C5 1.551(5) .
C4 C13 1.308(5) .
C5 C6 1.531(6) .
C5 H5A 0.9700 .
C5 H5B 0.9700 .
C6 H6A 0.9600 .
C6 H6B 0.9600 .
C6 H6C 0.9600 .
C7 C8 1.537(5) .
C7 H7A 0.9700 .
C7 H7B 0.9700 .
C8 C9 1.521(6) .
C8 H8A 0.9700 .
C8 H8B 0.9700 .
C9 C10 1.541(6) .
C9 H9A 0.9700 .
C9 H9B 0.9700 .
C10 C11 1.425(7) .
C10 H10A 0.9700 .
C10 H10B 0.9700 .
C11 C12 1.512(6) .
C11 H11A 0.9700 .
C11 H11B 0.9700 .
C12 H12A 0.9600 .
C12 H12B 0.9600 .
C12 H12C 0.9600 .
C13 H13A 0.9600 .
C13 H13B 0.9600 .
C14 C19 1.370(5) .
C14 C15 1.383(5) .
C15 C16 1.372(5) .
C15 H15 0.9300 .
C16 C17 1.376(5) .
C16 H16 0.9300 .
C17 C18 1.370(5) .
C18 C19 1.397(5) .
C18 H18 0.9300 .
C19 H19 0.9300 .
C20 H20A 0.9600 .
C20 H20B 0.9600 .
C20 H20C 0.9600 .
C21 C23 1.522(5) .
C21 C22 1.537(5) .
C21 H21 0.9800 .
C22 H22A 0.9599 .
C22 H22B 0.9599 .
C23 C24 1.490(5) .
C23 H23A 0.9601 .
C23 H23B 0.9599 .
C24 C25 1.369(6) .
C24 C29 1.371(6) .
C25 C26 1.375(8) .
C25 H25 0.9300 .
C26 C27 1.370(9) .
C26 H26 0.9300 .
C27 C28 1.325(10) .
C27 H27 0.9300 .
C28 C29 1.376(8) .
C28 H28 0.9300 .
C29 H29 0.9300 .

loop_
_geom_torsion_atom_site_label_1
_geom_torsion_atom_site_label_2
_geom_torsion_atom_site_label_3
_geom_torsion_atom_site_label_4
_geom_torsion
_geom_torsion_site_symmetry_1
_geom_torsion_site_symmetry_2
_geom_torsion_site_symmetry_3
_geom_torsion_site_symmetry_4
C2 O2 C1 O1 178.1(3) . . . .
C2 O2 C1 N1 -0.2(5) . . . .
C4 N1 C1 O1 178.6(3) . . . .
C21 N1 C1 O1 5.3(5) . . . .
C4 N1 C1 O2 -3.2(5) . . . .
C21 N1 C1 O2 -176.5(3) . . . .
C1 O2 C2 C14 -98.5(4) . . . .
C1 O2 C2 C3 30.9(4) . . . .
O2 C2 C3 C4 -54.7(3) . . . .
C14 C2 C3 C4 70.1(4) . . . .
O2 C2 C3 C7 -175.1(3) . . . .
C14 C2 C3 C7 -50.4(4) . . . .
O2 C2 C3 C5 63.2(3) . . . .
C14 C2 C3 C5 -172.0(3) . . . .
C1 N1 C4 C13 153.5(3) . . . .
C21 N1 C4 C13 -33.4(5) . . . .
C1 N1 C4 C3 -25.9(4) . . . .
C21 N1 C4 C3 147.2(3) . . . .
C7 C3 C4 C13 -6.9(5) . . . .
C2 C3 C4 C13 -125.6(4) . . . .
C5 C3 C4 C13 116.8(4) . . . .
C7 C3 C4 N1 172.5(3) . . . .
C2 C3 C4 N1 53.8(4) . . . .
C5 C3 C4 N1 -63.8(4) . . . .
C4 C3 C5 C6 -64.5(4) . . . .
C7 C3 C5 C6 59.4(4) . . . .
C2 C3 C5 C6 179.7(3) . . . .
C4 C3 C7 C8 175.8(3) . . . .
C2 C3 C7 C8 -67.1(4) . . . .
C5 C3 C7 C8 53.2(5) . . . .
C3 C7 C8 C9 166.7(4) . . . .
C7 C8 C9 C10 172.7(4) . . . .
C8 C9 C10 C11 173.3(5) . . . .
C9 C10 C11 C12 -179.2(5) . . . .
O2 C2 C14 C19 -128.1(4) . . . .
C3 C2 C14 C19 107.4(4) . . . .
O2 C2 C14 C15 50.8(5) . . . .
C3 C2 C14 C15 -73.7(5) . . . .
C19 C14 C15 C16 -1.1(6) . . . .
C2 C14 C15 C16 180.0(4) . . . .
C14 C15 C16 C17 -1.0(7) . . . .
C20 O3 C17 C18 -2.6(8) . . . .
C20 O3 C17 C16 177.7(4) . . . .
C15 C16 C17 O3 -178.5(4) . . . .
C15 C16 C17 C18 1.8(7) . . . .
O3 C17 C18 C19 179.8(5) . . . .
C16 C17 C18 C19 -0.5(7) . . . .
C15 C14 C19 C18 2.4(7) . . . .
C2 C14 C19 C18 -178.6(4) . . . .
C17 C18 C19 C14 -1.7(7) . . . .
C1 N1 C21 C23 -64.9(4) . . . .
C4 N1 C21 C23 121.7(3) . . . .
C1 N1 C21 C22 64.0(4) . . . .
C4 N1 C21 C22 -109.3(4) . . . .
N1 C21 C22 O4 169.2(3) . . . .
C23 C21 C22 O4 -61.3(5) . . . .
N1 C21 C23 C24 -67.7(4) . . . .
C22 C21 C23 C24 165.2(4) . . . .
C21 C23 C24 C25 -68.4(5) . . . .
C21 C23 C24 C29 111.3(4) . . . .
C29 C24 C25 C26 -0.7(7) . . . .
C23 C24 C25 C26 179.0(4) . . . .
C24 C25 C26 C27 0.2(9) . . . .
C25 C26 C27 C28 -0.2(11) . . . .
C26 C27 C28 C29 0.7(12) . . . .
C27 C28 C29 C24 -1.2(10) . . . .
C25 C24 C29 C28 1.2(7) . . . .
C23 C24 C29 C28 -178.5(5) . . . .
